data_5000181
loop_
_publ_author_name
'Petricek, V.'
'Cisarova, I.'
'Hummel, L.'
'Kroupa, J.'
'Brezina, B.'

_publ_section_title
;
 Orientational disorder in phenanthrene. Structure determination
 at 248, 295, 339 and 344 K
;
_journal_issue 6
_journal_name_full 'Acta Crystallographica Section B'
_journal_page_first 830
_journal_page_last 832
_journal_paper_doi 10.1107/S0108768190007510
_journal_volume 46
_journal_year 1990
_chemical_formula_sum 'C14 H10'
_space_group_IT_number 4
_symmetry_cell_setting monoclinic
_symmetry_space_group_name_Hall 'P 2yb'
_symmetry_space_group_name_H-M 'P 1 21 1'
_cell_angle_alpha 90
_cell_angle_beta 97.96(1)
_cell_angle_gamma 90
_cell_formula_units_Z 2
_cell_length_a 8.441(2)
_cell_length_b 6.140(1)
_cell_length_c 9.438(1)
_cod_original_sg_symbol_H-M 'P 21'
_cod_database_code 5000181

loop_
_symmetry_equiv_pos_site_id
_symmetry_equiv_pos_as_xyz
1 x,y,z
2 -x,1/2+y,-z

loop_
_atom_site_label
_atom_site_type_symbol
_atom_site_fract_x
_atom_site_fract_y
_atom_site_fract_z
C1 C 0.1668(4) 0.09920 -0.3038(3)
C2 C 0.0751(4) -0.070(1) -0.3550(4)
C3 C 0.0368(4) -0.231(1) -0.2648(4)
C4 C 0.0945(3) -0.225(1) -0.1213(3)
C5 C 0.2289(4) -0.201(1) 0.1860(3)
C6 C 0.2948(5) -0.181(1) 0.3272(3)
C7 C 0.3867(5) -0.001(1) 0.3754(4)
C8 C 0.4122(4) 0.157(1) 0.2813(4)
C9 C 0.3783(4) 0.309(1) 0.0364(4)
C10 C 0.3205(3) 0.294(1) -0.1026(4)
C11 C 0.2263(3) 0.113(1) -0.1562(3)
C12 C 0.1908(3) -0.055(1) -0.0639(3)
C13 C 0.2551(3) -0.0407(8) 0.0869(3)
C14 C 0.3489(3) 0.143(1) 0.1351(3)
H1 H 0.195(3) 0.209(6) -0.363(3)
H2 H 0.031(4) -0.078(8) -0.454(4)
H3 H -0.046(4) -0.339(8) -0.302(3)
H4 H 0.072(4) -0.341(7) -0.048(3)
H5 H 0.159(4) -0.309(7) 0.150(3)
H6 H 0.283(5) -0.309(9) 0.396(5)
H7 H 0.432(3) 0.007(7) 0.486(4)
H8 H 0.484(4) 0.300(7) 0.305(3)
H9 H 0.441(3) 0.441(7) 0.075(3)
H10 H 0.337(3) 0.403(7) -0.176(3)

loop_
_atom_type_symbol
_atom_type_radius_bond
C 0.68
H 0.23
